data_1529972
loop_
_publ_author_name
'Gatehouse, B.M.'
'Guddat, L.W.'
'Roth, R.S.'

_publ_section_title
;
 The crystal structure of Ba3 V4 O13
;
_journal_name_full 'Journal of Solid State Chemistry'
_journal_page_first 390
_journal_page_last 395
_journal_volume 71
_journal_year 1987
_chemical_formula_sum 'Ba3 O13 V4'
_chemical_name_systematic 'Ba3 V4 O13'
_space_group_IT_number 15
_symmetry_space_group_name_Hall '-C 2yc'
_symmetry_space_group_name_H-M 'C 1 2/c 1'
_cell_angle_alpha 90
_cell_angle_beta 114.39
_cell_angle_gamma 90
_cell_formula_units_Z 4
_cell_length_a 16.1
_cell_length_b 8.947
_cell_length_c 10.173
_cell_volume 1334.610
_citation_journal_id_ASTM JSSCBI
_cod_data_source_file Gatehouse_JSSCBI_1987_1513.cif
_cod_data_source_block Ba3O13V4
_cod_original_cell_volume 1334.61
_cod_database_code 1529972

loop_
_symmetry_equiv_pos_as_xyz
x,y,z
-x,y,-z+1/2
-x,-y,-z
x,-y,z-1/2
x+1/2,y+1/2,z
-x+1/2,y+1/2,-z+1/2
-x+1/2,-y+1/2,-z
x+1/2,-y+1/2,z-1/2

loop_
_atom_site_label
_atom_site_type_symbol
_atom_site_fract_x
_atom_site_fract_y
_atom_site_fract_z
_atom_site_occupancy
_atom_site_U_iso_or_equiv
O2 O-2 0.1645 0.6717 0.4408 1 0.0
O6 O-2 0.1455 0.1336 0.6771 1 0.0
Ba2 Ba+2 0 0.1186 0.75 1 0.0
Ba1 Ba+2 0.2944 0.6639 0.3018 1 0.0
O3 O-2 0.1674 0.4442 0.2731 1 0.0
O7 O-2 0 0.563 0.25 1 0.0
O4 O-2 0.1277 0.0811 0.4004 1 0.0
O5 O-2 -0.0202 0.1669 0.4537 1 0.0
O1 O-2 0.1273 0.3801 0.5062 1 0.0
V2 V+5 0.1147 0.5115 0.3688 1 0.0
V1 V+5 0.092 0.1864 0.5027 1 0.0
